data_4503272
loop_
_publ_author_name
'Fri\<s\<ci\'c, Tomislav'
'Trask, Andrew V.'
'Motherwell, W. D. S.'
'Jones, W.'

_publ_section_title
;
 Guest-Directed Assembly of Caffeine and Succinic Acid into Topologically
 Different Heteromolecular Host Networks upon Grinding
;
_journal_issue 5
_journal_name_full 'Crystal Growth &amp; Design'
_journal_page_first 1605
_journal_paper_doi 10.1021/cg700929e
_journal_volume 8
_journal_year 2008
_chemical_formula_moiety '4(C8 H10 N4 O2), (C4 H6 O4), 2(C1 H1 Cl3)'
_chemical_formula_sum 'C38 H48 Cl6 N16 O12'
_chemical_formula_weight 1133.1
_chemical_name_common 2.(CHCl3)2
_chemical_name_systematic
;
 caffeine-succinic acid-chloroform 4/1/2
;
_space_group_IT_number 64
_symmetry_cell_setting orthorhombic
_symmetry_space_group_name_Hall '-C 2ac 2'
_symmetry_space_group_name_H-M 'C m c a'
_atom_sites_solution_hydrogens geom
_atom_sites_solution_primary direct
_atom_sites_solution_secondary difmap
_audit_creation_method SHELXL-97
_cell_angle_alpha 90.00
_cell_angle_beta 90.00
_cell_angle_gamma 90.00
_cell_formula_units_Z 4
_cell_length_a 6.64390(10)
_cell_length_b 23.2514(4)
_cell_length_c 33.5615(7)
_cell_measurement_reflns_used 14947
_cell_measurement_temperature 240(2)
_cell_measurement_theta_max 27.48
_cell_measurement_theta_min 1.00
_cell_volume 5184.58(16)
_computing_cell_refinement 'HKL Scalepack (Otwinowski & Minor 1997)'
_computing_data_collection 'Collect (Nonius B.V. 1998)'
_computing_data_reduction
;
 HKL Denzo and Scalepack (Otwinowski & Minor 1997)
;
_computing_publication_material 'SHELXL-97 (Sheldrick 1997)'
_computing_structure_refinement 'SHELXL-97 (Sheldrick 1997)'
_computing_structure_solution 'SIR-92 (Altomare et al. 1994)'
_diffrn_ambient_temperature 240(2)
_diffrn_measured_fraction_theta_full 0.975
_diffrn_measured_fraction_theta_max 0.975
_diffrn_measurement_device_type 'Nonius Kappa CCD'
_diffrn_measurement_method 'Thin slice \w and \f scans'
_diffrn_radiation_source 'fine-focus sealed tube'
_diffrn_radiation_type MoK\a
_diffrn_radiation_wavelength 0.71073
_diffrn_reflns_av_R_equivalents 0.0561
_diffrn_reflns_av_sigmaI/netI 0.0462
_diffrn_reflns_limit_h_max 8
_diffrn_reflns_limit_h_min -8
_diffrn_reflns_limit_k_max 30
_diffrn_reflns_limit_k_min -27
_diffrn_reflns_limit_l_max 43
_diffrn_reflns_limit_l_min -38
_diffrn_reflns_number 14049
_diffrn_reflns_theta_full 27.45
_diffrn_reflns_theta_max 27.45
_diffrn_reflns_theta_min 3.56
_exptl_absorpt_coefficient_mu 0.404
_exptl_absorpt_correction_T_max 0.992
_exptl_absorpt_correction_T_min 0.939
_exptl_absorpt_correction_type multi-scan
_exptl_absorpt_process_details
;
multi-scan from symmetry-related measurements 
 Sortav (Blessing 1995)
;
_exptl_crystal_colour colourless
_exptl_crystal_density_diffrn 1.452
_exptl_crystal_density_method 'not measured'
_exptl_crystal_description prism
_exptl_crystal_F_000 2344
_exptl_crystal_size_max 0.23
_exptl_crystal_size_mid 0.12
_exptl_crystal_size_min 0.07
_refine_diff_density_max 0.710
_refine_diff_density_min -0.729
_refine_diff_density_rms 0.198
_refine_ls_extinction_coef 0.0107(17)
_refine_ls_extinction_expression Fc^*^=kFc[1+0.001xFc^2^\l^3^/sin(2\q)]^-1/4^
_refine_ls_extinction_method SHELXL
_refine_ls_goodness_of_fit_ref 1.033
_refine_ls_hydrogen_treatment constr
_refine_ls_matrix_type full
_refine_ls_number_parameters 245
_refine_ls_number_reflns 3152
_refine_ls_number_restraints 2
_refine_ls_restrained_S_all 1.034
_refine_ls_R_factor_all 0.1340
_refine_ls_R_factor_gt 0.0890
_refine_ls_shift/su_max 0.000
_refine_ls_shift/su_mean 0.000
_refine_ls_structure_factor_coef Fsqd
_refine_ls_weighting_details 'calc w=1/[\s^2^(Fo^2^)+(0.1545P)^2^+10.5169P] where P=(Fo^2^+2Fc^2^)/3'
_refine_ls_weighting_scheme calc
_refine_ls_wR_factor_gt 0.2459
_refine_ls_wR_factor_ref 0.2849
_reflns_number_gt 2077
_reflns_number_total 3152
_reflns_threshold_expression >2sigma(I)
_cod_data_source_file cg700929e-file003.cif
_cod_data_source_block 2.(CHCl3)2
_cod_original_sg_symbol_H-M Cmca
_cod_database_code 4503272

loop_
_symmetry_equiv_pos_as_xyz
'x, y, z'
'x, -y, -z'
'x, -y+1/2, z+1/2'
'x, y+1/2, -z+1/2'
'x+1/2, y+1/2, z'
'x+1/2, -y+1/2, -z'
'x+1/2, -y+1, z+1/2'
'x+1/2, y+1, -z+1/2'
'-x, -y, -z'
'-x, y, z'
'-x, y-1/2, -z-1/2'
'-x, -y-1/2, z-1/2'
'-x+1/2, -y+1/2, -z'
'-x+1/2, y+1/2, z'
'-x+1/2, y, -z-1/2'
'-x+1/2, -y, z-1/2'

loop_
_atom_site_label
_atom_site_type_symbol
_atom_site_fract_x
_atom_site_fract_y
_atom_site_fract_z
_atom_site_U_iso_or_equiv
_atom_site_adp_type
_atom_site_occupancy
_atom_site_symmetry_multiplicity
_atom_site_calc_flag
_atom_site_refinement_flags
_atom_site_disorder_assembly
_atom_site_disorder_group
O1 O 1.0000 0.92948(13) 0.48820(11) 0.0565(10) Uani 1 2 d S . .
O2 O 1.0000 0.85818(15) 0.61493(11) 0.0580(10) Uani 1 2 d S . .
O3 O 1.0000 0.54955(16) 0.29754(12) 0.0609(10) Uani 1 2 d S . .
O4 O 1.0000 0.71755(19) 0.36809(12) 0.0707(12) Uani 1 2 d S . .
O5 O 0.5000 0.90309(14) 0.53351(11) 0.0582(10) Uani 1 2 d S . .
O6 O 0.5000 0.87895(14) 0.46945(11) 0.0591(10) Uani 1 2 d S . .
H6 H 0.5000 0.8458 0.4787 0.089 Uiso 1 2 calc SR . .
N1 N 1.0000 0.73288(14) 0.50514(12) 0.0402(9) Uani 1 2 d S . .
N2 N 1.0000 0.80422(15) 0.46061(11) 0.0399(9) Uani 1 2 d S . .
N3 N 1.0000 0.89336(14) 0.55181(11) 0.0385(9) Uani 1 2 d S . .
N4 N 1.0000 0.79333(14) 0.56486(11) 0.0398(9) Uani 1 2 d S . .
N5 N 1.0000 0.7210(2) 0.22845(14) 0.0590(12) Uani 1 2 d S . .
N6 N 1.0000 0.62521(19) 0.22271(12) 0.0489(10) Uani 1 2 d S . .
N7 N 1.0000 0.63435(18) 0.33270(12) 0.0465(10) Uani 1 2 d S . .
N8 N 1.0000 0.72474(19) 0.30044(13) 0.0540(11) Uani 1 2 d S . .
C1 C 1.0000 0.74753(19) 0.46667(14) 0.0426(10) Uani 1 2 d S . .
H1 H 1.0000 0.7205 0.4459 0.051 Uiso 1 2 calc SR . .
C2 C 1.0000 0.82883(18) 0.49822(13) 0.0374(9) Uani 1 2 d S . .
C3 C 1.0000 0.88783(18) 0.51014(14) 0.0379(10) Uani 1 2 d S . .
C4 C 1.0000 0.84872(19) 0.57925(14) 0.0412(10) Uani 1 2 d S . .
C5 C 1.0000 0.78390(17) 0.52442(13) 0.0343(9) Uani 1 2 d S . .
C6 C 1.0000 0.8354(2) 0.42324(16) 0.0616(15) Uani 1 2 d S . .
H6A H 1.0000 0.8764 0.4285 0.092 Uiso 1 2 calc SR . .
H6B H 0.8808 0.8253 0.4081 0.092 Uiso 0.50 1 calc PR . .
H6C H 1.1192 0.8253 0.4081 0.092 Uiso 0.50 1 calc PR . .
C7 C 1.0000 0.95179(18) 0.56833(16) 0.0507(12) Uani 1 2 d S . .
H7A H 1.0000 0.9795 0.5467 0.076 Uiso 1 2 calc SR . .
H7B H 1.1192 0.9572 0.5846 0.076 Uiso 0.50 1 calc PR . .
H7C H 0.8808 0.9572 0.5846 0.076 Uiso 0.50 1 calc PR . .
C8 C 1.0000 0.7453(2) 0.59347(14) 0.0515(12) Uani 1 2 d S . .
H8A H 1.0000 0.7604 0.6204 0.077 Uiso 1 2 calc SR . .
H8B H 1.1192 0.7220 0.5894 0.077 Uiso 0.50 1 calc PR . .
H8C H 0.8808 0.7220 0.5894 0.077 Uiso 0.50 1 calc PR . .
C9 C 1.0000 0.6764(3) 0.20371(16) 0.0548(13) Uani 1 2 d S . .
H9 H 1.0000 0.6801 0.1758 0.066 Uiso 1 2 calc SR . .
C10 C 1.0000 0.6382(2) 0.26288(14) 0.0419(10) Uani 1 2 d S . .
C11 C 1.0000 0.6024(2) 0.29721(14) 0.0447(11) Uani 1 2 d S . .
C12 C 1.0000 0.6941(2) 0.33544(15) 0.0492(12) Uani 1 2 d S . .
C13 C 1.0000 0.6967(2) 0.26480(14) 0.0455(11) Uani 1 2 d S . .
C14 C 1.0000 0.5693(3) 0.20360(18) 0.0586(14) Uani 1 2 d S . .
H14A H 1.0000 0.5394 0.2238 0.088 Uiso 1 2 calc SR . .
H14B H 1.1192 0.5655 0.1871 0.088 Uiso 0.50 1 calc PR . .
H14C H 0.8808 0.5655 0.1871 0.088 Uiso 0.50 1 calc PR . .
C15 C 1.0000 0.6022(3) 0.37033(17) 0.0638(15) Uani 1 2 d S . .
H15A H 1.0000 0.5613 0.3647 0.096 Uiso 1 2 calc SR . .
H15B H 0.8808 0.6120 0.3856 0.096 Uiso 0.50 1 calc PR . .
H15C H 1.1192 0.6120 0.3856 0.096 Uiso 0.50 1 calc PR . .
C16 C 1.0000 0.7872(3) 0.3017(2) 0.092(2) Uani 1 2 d S . .
H16A H 1.0000 0.7999 0.3293 0.138 Uiso 1 2 calc SR . .
H16B H 0.8808 0.8017 0.2884 0.138 Uiso 0.50 1 calc PR . .
H16C H 1.1192 0.8017 0.2884 0.138 Uiso 0.50 1 calc PR . .
C17 C 0.5000 0.91699(17) 0.49938(14) 0.0402(10) Uani 1 2 d S . .
C18 C 0.5000 0.97792(18) 0.48407(15) 0.0506(12) Uani 1 2 d S . .
H18A H 0.6191 0.9836 0.4673 0.061 Uiso 0.50 1 calc PR . .
H18B H 0.3809 0.9836 0.4673 0.061 Uiso 0.50 1 calc PR . .
C19 C 1.0000 0.4308(5) 0.3337(3) 0.123(13) Uani 0.50 2 d SPD . 1
H19 H 1.0000 0.4692 0.3209 0.148 Uiso 0.50 2 calc SPR . 1
Cl2 Cl 0.7728(16) 0.4357(3) 0.3571(4) 0.397(11) Uani 0.50 1 d PD A 1
Cl1 Cl 1.0000 0.3903(7) 0.2917(5) 0.377(13) Uani 0.50 2 d SPD B 1
Cl4 Cl 1.0000 0.4203(3) 0.3784(2) 0.145(3) Uani 0.50 2 d SP . 2
Cl5 Cl 1.3400(19) 0.4311(3) 0.3329(4) 0.150(4) Uani 0.25 1 d P . 2
Cl6 Cl 1.0000 0.3611(2) 0.3081(2) 0.1054(15) Uani 0.50 2 d SP . 2
C20 C 1.061(5) 0.408(2) 0.3330(14) 0.23(3) Uani 0.25 1 d P C 2
H20 H 0.9965 0.4407 0.3193 0.281 Uiso 0.50 2 calc SPR C 2

loop_
_atom_site_aniso_label
_atom_site_aniso_U_11
_atom_site_aniso_U_22
_atom_site_aniso_U_33
_atom_site_aniso_U_23
_atom_site_aniso_U_13
_atom_site_aniso_U_12
O1 0.091(3) 0.0311(16) 0.047(2) 0.0102(14) 0.000 0.000
O2 0.093(3) 0.0454(18) 0.0357(19) -0.0004(14) 0.000 0.000
O3 0.067(2) 0.047(2) 0.069(3) -0.0024(17) 0.000 0.000
O4 0.094(3) 0.078(3) 0.041(2) -0.0200(19) 0.000 0.000
O5 0.095(3) 0.0363(17) 0.043(2) 0.0056(14) 0.000 0.000
O6 0.094(3) 0.0297(16) 0.053(2) 0.0010(14) 0.000 0.000
N1 0.0439(19) 0.0275(17) 0.049(2) -0.0016(15) 0.000 0.000
N2 0.052(2) 0.0322(17) 0.035(2) -0.0010(14) 0.000 0.000
N3 0.047(2) 0.0305(17) 0.038(2) -0.0005(14) 0.000 0.000
N4 0.050(2) 0.0290(17) 0.041(2) 0.0093(14) 0.000 0.000
N5 0.064(3) 0.071(3) 0.042(3) 0.005(2) 0.000 0.000
N6 0.038(2) 0.068(3) 0.040(2) -0.0135(19) 0.000 0.000
N7 0.048(2) 0.056(2) 0.036(2) 0.0036(17) 0.000 0.000
N8 0.071(3) 0.050(2) 0.041(2) -0.0075(18) 0.000 0.000
C1 0.048(2) 0.035(2) 0.045(3) -0.0081(19) 0.000 0.000
C2 0.044(2) 0.033(2) 0.036(2) 0.0008(17) 0.000 0.000
C3 0.046(2) 0.0281(19) 0.039(2) 0.0049(16) 0.000 0.000
C4 0.049(2) 0.038(2) 0.037(2) 0.0008(18) 0.000 0.000
C5 0.036(2) 0.0290(19) 0.037(2) 0.0006(15) 0.000 0.000
C6 0.096(4) 0.052(3) 0.037(3) 0.001(2) 0.000 0.000
C7 0.073(3) 0.029(2) 0.050(3) -0.0068(19) 0.000 0.000
C8 0.074(3) 0.035(2) 0.045(3) 0.012(2) 0.000 0.000
C9 0.053(3) 0.072(4) 0.039(3) 0.004(2) 0.000 0.000
C10 0.036(2) 0.051(2) 0.039(3) -0.0084(19) 0.000 0.000
C11 0.036(2) 0.055(3) 0.043(3) -0.003(2) 0.000 0.000
C12 0.049(3) 0.059(3) 0.039(3) -0.009(2) 0.000 0.000
C13 0.045(2) 0.055(3) 0.037(3) -0.001(2) 0.000 0.000
C14 0.052(3) 0.069(4) 0.055(3) -0.026(3) 0.000 0.000
C15 0.066(3) 0.076(4) 0.049(3) 0.017(3) 0.000 0.000
C16 0.153(7) 0.051(3) 0.072(5) -0.011(3) 0.000 0.000
C17 0.049(2) 0.027(2) 0.044(3) 0.0009(18) 0.000 0.000
C18 0.074(3) 0.026(2) 0.052(3) 0.0068(19) 0.000 0.000
C19 0.30(4) 0.026(5) 0.043(8) 0.003(5) 0.000 0.000
Cl2 0.63(2) 0.138(5) 0.427(19) 0.030(8) 0.406(19) -0.026(11)
Cl1 0.58(4) 0.241(16) 0.31(2) -0.165(15) 0.000 0.000
Cl4 0.212(8) 0.124(5) 0.100(4) 0.028(3) 0.000 0.000
Cl5 0.183(8) 0.055(3) 0.211(11) 0.019(4) 0.038(8) -0.024(4)
Cl6 0.119(3) 0.076(3) 0.122(4) -0.022(3) 0.000 0.000
C20 0.09(3) 0.33(6) 0.28(5) -0.25(5) 0.02(2) -0.01(3)

loop_
_atom_type_symbol
_atom_type_description
_atom_type_scat_dispersion_real
_atom_type_scat_dispersion_imag
_atom_type_scat_source
C C 0.0033 0.0016 'International Tables Vol C Tables 4.2.6.8 and 6.1.1.4'
H H 0.0000 0.0000 'International Tables Vol C Tables 4.2.6.8 and 6.1.1.4'
N N 0.0061 0.0033 'International Tables Vol C Tables 4.2.6.8 and 6.1.1.4'
O O 0.0106 0.0060 'International Tables Vol C Tables 4.2.6.8 and 6.1.1.4'
Cl Cl 0.1484 0.1585 'International Tables Vol C Tables 4.2.6.8 and 6.1.1.4'

loop_
_geom_angle_atom_site_label_1
_geom_angle_atom_site_label_2
_geom_angle_atom_site_label_3
_geom_angle
_geom_angle_site_symmetry_1
_geom_angle_site_symmetry_3
C1 N1 C5 103.8(4) . .
C1 N2 C2 105.6(4) . .
C1 N2 C6 128.8(4) . .
C2 N2 C6 125.6(4) . .
C4 N3 C3 126.3(4) . .
C4 N3 C7 116.2(4) . .
C3 N3 C7 117.5(4) . .
C5 N4 C4 119.7(3) . .
C5 N4 C8 121.5(4) . .
C4 N4 C8 118.7(4) . .
C9 N5 C13 103.9(5) . .
C9 N6 C10 105.6(4) . .
C9 N6 C14 125.6(5) . .
C10 N6 C14 128.8(5) . .
C12 N7 C11 125.8(4) . .
C12 N7 C15 116.9(4) . .
C11 N7 C15 117.4(4) . .
C13 N8 C12 120.1(4) . .
C13 N8 C16 120.3(5) . .
C12 N8 C16 119.6(5) . .
N2 C1 N1 113.5(4) . .
C5 C2 N2 105.7(4) . .
C5 C2 C3 123.7(4) . .
N2 C2 C3 130.6(4) . .
O1 C3 N3 122.0(4) . .
O1 C3 C2 126.5(4) . .
N3 C3 C2 111.5(4) . .
O2 C4 N4 121.0(4) . .
O2 C4 N3 121.2(4) . .
N4 C4 N3 117.9(4) . .
N1 C5 C2 111.3(4) . .
N1 C5 N4 127.8(4) . .
C2 C5 N4 120.9(4) . .
N5 C9 N6 113.1(5) . .
C13 C10 N6 105.3(4) . .
C13 C10 C11 123.1(4) . .
N6 C10 C11 131.6(4) . .
O3 C11 N7 121.5(5) . .
O3 C11 C10 126.4(5) . .
N7 C11 C10 112.2(4) . .
O4 C12 N8 122.2(5) . .
O4 C12 N7 120.3(5) . .
N8 C12 N7 117.5(4) . .
N5 C13 C10 112.1(4) . .
N5 C13 N8 126.5(5) . .
C10 C13 N8 121.3(4) . .
O5 C17 O6 122.9(4) . .
O5 C17 C18 125.7(4) . .
O6 C17 C18 111.4(4) . .
C18 C18 C17 113.9(5) 9_676 .
Cl1 C19 Cl2 114.9(7) . .
Cl1 C19 Cl2 114.9(7) . 10_755
Cl2 C19 Cl2 124.4(13) . 10_755
C20 Cl4 C20 29(2) 10_755 .
C20 Cl5 Cl5 163.7(15) . 10_855
C20 Cl6 C20 33(3) . 10_755
Cl6 C20 Cl4 129(3) . .
Cl6 C20 Cl5 118.9(19) . .
Cl4 C20 Cl5 101.1(17) . .

loop_
_geom_bond_atom_site_label_1
_geom_bond_atom_site_label_2
_geom_bond_distance
_geom_bond_site_symmetry_2
O1 C3 1.217(5) .
O2 C4 1.218(6) .
O3 C11 1.228(6) .
O4 C12 1.225(6) .
O5 C17 1.190(5) .
O6 C17 1.339(5) .
N1 C1 1.335(6) .
N1 C5 1.351(5) .
N2 C1 1.334(6) .
N2 C2 1.386(5) .
N2 C6 1.448(6) .
N3 C4 1.388(6) .
N3 C3 1.404(6) .
N3 C7 1.467(5) .
N4 C5 1.375(6) .
N4 C4 1.375(6) .
N4 C8 1.472(5) .
N5 C9 1.327(7) .
N5 C13 1.345(6) .
N6 C9 1.351(7) .
N6 C10 1.381(6) .
N6 C14 1.451(6) .
N7 C12 1.391(7) .
N7 C11 1.404(6) .
N7 C15 1.468(6) .
N8 C13 1.363(6) .
N8 C12 1.374(7) .
N8 C16 1.453(8) .
C2 C5 1.365(6) .
C2 C3 1.429(6) .
C10 C13 1.362(7) .
C10 C11 1.421(7) .
C17 C18 1.507(6) .
C18 C18 1.483(10) 9_676
C19 Cl1 1.695(5) .
C19 Cl2 1.706(5) .
C19 Cl2 1.706(5) 10_755
Cl4 C20 1.60(4) 10_755
Cl4 C20 1.60(4) .
Cl5 C20 1.93(4) .
Cl5 Cl5 2.13(3) 10_855
Cl6 C20 1.43(3) .
Cl6 C20 1.43(3) 10_755
